data_7003981
loop_
_publ_author_name
'Dureen, Meghan A.'
'Stephan, Douglas W.'

_publ_section_title
;
 Biphenylamide ligand complexes of Li and Al: hemilabile arene donors?
;
_journal_issue 35
_journal_name_full 'Dalton Transactions'
_journal_page_first 4723
_journal_page_last 4731
_journal_paper_doi 10.1039/b801772g
_journal_year 2008
_chemical_formula_sum 'C26 H24 Al N'
_chemical_formula_weight 377.44
_space_group_IT_number 2
_symmetry_cell_setting triclinic
_symmetry_space_group_name_Hall '-P 1'
_symmetry_space_group_name_H-M 'P -1'
_atom_sites_solution_hydrogens geom
_atom_sites_solution_primary direct
_atom_sites_solution_secondary difmap
_audit_creation_method SHELXL-97
_cell_angle_alpha 74.860(14)
_cell_angle_beta 70.517(14)
_cell_angle_gamma 71.186(13)
_cell_formula_units_Z 2
_cell_length_a 9.958(9)
_cell_length_b 10.240(9)
_cell_length_c 11.867(10)
_cell_measurement_temperature 301(2)
_cell_volume 1063.7(16)
_computing_structure_refinement 'SHELXL-97 (Sheldrick, 1997)'
_computing_structure_solution 'SHELXS-97 (Sheldrick, 1990)'
_diffrn_ambient_temperature 301(2)
_diffrn_measured_fraction_theta_full 0.997
_diffrn_measured_fraction_theta_max 0.997
_diffrn_radiation_monochromator graphite
_diffrn_radiation_source 'fine-focus sealed tube'
_diffrn_radiation_type MoK\a
_diffrn_radiation_wavelength 0.71073
_diffrn_reflns_av_R_equivalents 0.0823
_diffrn_reflns_av_sigmaI/netI 0.1151
_diffrn_reflns_limit_h_max 11
_diffrn_reflns_limit_h_min -11
_diffrn_reflns_limit_k_max 12
_diffrn_reflns_limit_k_min -12
_diffrn_reflns_limit_l_max 14
_diffrn_reflns_limit_l_min -14
_diffrn_reflns_number 10243
_diffrn_reflns_theta_full 25.00
_diffrn_reflns_theta_max 25.00
_diffrn_reflns_theta_min 1.85
_exptl_absorpt_coefficient_mu 0.106
_exptl_absorpt_correction_T_max 1.00000
_exptl_absorpt_correction_T_min 0.489378
_exptl_absorpt_correction_type empirical
_exptl_crystal_density_diffrn 1.178
_exptl_crystal_density_method 'not measured'
_exptl_crystal_F_000 400
_exptl_crystal_size_max 0.20
_exptl_crystal_size_mid 0.25
_exptl_crystal_size_min 0.28
_refine_diff_density_max 0.153
_refine_diff_density_min -0.196
_refine_diff_density_rms 0.038
_refine_ls_extinction_method none
_refine_ls_goodness_of_fit_ref 0.933
_refine_ls_hydrogen_treatment mixed
_refine_ls_matrix_type full
_refine_ls_number_parameters 253
_refine_ls_number_reflns 3720
_refine_ls_number_restraints 0
_refine_ls_restrained_S_all 0.933
_refine_ls_R_factor_all 0.1511
_refine_ls_R_factor_gt 0.0597
_refine_ls_shift/su_max 0.000
_refine_ls_shift/su_mean 0.000
_refine_ls_structure_factor_coef Fsqd
_refine_ls_weighting_details 'calc w=1/[\s^2^(Fo^2^)+(0.0539P)^2^+0.0000P] where P=(Fo^2^+2Fc^2^)/3'
_refine_ls_weighting_scheme calc
_refine_ls_wR_factor_gt 0.1112
_refine_ls_wR_factor_ref 0.1454
_reflns_number_gt 1711
_reflns_number_total 3720
_reflns_threshold_expression >2sigma(I)
_cod_data_source_file b801772g.txt
_cod_data_source_block (2-C6H4-Ph)2NAlMe2
_cod_original_cell_volume 1063.8(16)
_cod_original_sg_symbol_H-M P-1
_cod_database_code 7003981

loop_
_symmetry_equiv_pos_as_xyz
'x, y, z'
'-x, -y, -z'

loop_
_atom_site_label
_atom_site_type_symbol
_atom_site_fract_x
_atom_site_fract_y
_atom_site_fract_z
_atom_site_U_iso_or_equiv
_atom_site_adp_type
_atom_site_occupancy
_atom_site_symmetry_multiplicity
_atom_site_calc_flag
_atom_site_refinement_flags
_atom_site_disorder_assembly
_atom_site_disorder_group
Al1 Al 0.24023(12) 0.72458(12) 0.20087(11) 0.0627(4) Uani 1 1 d . . .
N1 N 0.0989(3) 0.8899(3) 0.2291(2) 0.0459(7) Uani 1 1 d . . .
C1 C -0.0335(4) 0.8756(3) 0.3216(3) 0.0458(9) Uani 1 1 d . . .
C6 C -0.1693(4) 0.9259(4) 0.2956(3) 0.0571(10) Uani 1 1 d . . .
H6A H -0.1745 0.9778 0.2194 0.069 Uiso 1 1 calc R . .
C5 C -0.2963(4) 0.9007(4) 0.3797(4) 0.0657(11) Uani 1 1 d . . .
H5A H -0.3854 0.9344 0.3595 0.079 Uiso 1 1 calc R . .
C4 C -0.2916(4) 0.8257(4) 0.4939(4) 0.0642(11) Uani 1 1 d . . .
H4A H -0.3770 0.8086 0.5512 0.077 Uiso 1 1 calc R . .
C3 C -0.1581(4) 0.7764(3) 0.5214(3) 0.0542(10) Uani 1 1 d . . .
H3A H -0.1545 0.7248 0.5980 0.065 Uiso 1 1 calc R . .
C2 C -0.0286(4) 0.8013(3) 0.4381(3) 0.0437(9) Uani 1 1 d . . .
C7 C 0.1121(4) 0.7479(4) 0.4746(3) 0.0462(9) Uani 1 1 d . . .
C8 C 0.1975(4) 0.8373(4) 0.4621(3) 0.0573(10) Uani 1 1 d . . .
H8A H 0.1721 0.9298 0.4239 0.069 Uiso 1 1 calc R . .
C9 C 0.3204(5) 0.7891(5) 0.5064(4) 0.0715(12) Uani 1 1 d . . .
H9A H 0.3769 0.8496 0.4981 0.086 Uiso 1 1 calc R . .
C10 C 0.3592(5) 0.6527(6) 0.5626(4) 0.0832(14) Uani 1 1 d . . .
H10A H 0.4415 0.6211 0.5924 0.100 Uiso 1 1 calc R . .
C11 C 0.2768(5) 0.5629(5) 0.5748(4) 0.0781(13) Uani 1 1 d . . .
H11A H 0.3037 0.4702 0.6122 0.094 Uiso 1 1 calc R . .
C12 C 0.1532(4) 0.6104(4) 0.5313(3) 0.0621(11) Uani 1 1 d . . .
H12A H 0.0973 0.5492 0.5402 0.074 Uiso 1 1 calc R . .
C13 C 0.1050(3) 1.0242(3) 0.1610(3) 0.0437(9) Uani 1 1 d . . .
C18 C 0.0262(4) 1.1453(4) 0.2109(3) 0.0544(10) Uani 1 1 d . . .
H18A H -0.0359 1.1371 0.2894 0.065 Uiso 1 1 calc R . .
C17 C 0.0374(4) 1.2769(4) 0.1474(4) 0.0627(11) Uani 1 1 d . . .
H17A H -0.0147 1.3555 0.1837 0.075 Uiso 1 1 calc R . .
C16 C 0.1267(4) 1.2914(4) 0.0290(4) 0.0647(11) Uani 1 1 d . . .
H16A H 0.1334 1.3796 -0.0153 0.078 Uiso 1 1 calc R . .
C15 C 0.2052(4) 1.1731(4) -0.0218(3) 0.0568(10) Uani 1 1 d . . .
H15A H 0.2659 1.1831 -0.1007 0.068 Uiso 1 1 calc R . .
C14 C 0.1970(4) 1.0387(3) 0.0409(3) 0.0450(9) Uani 1 1 d . . .
C19 C 0.2856(4) 0.9168(3) -0.0207(3) 0.0446(9) Uani 1 1 d . . .
C20 C 0.4336(4) 0.9057(4) -0.0841(3) 0.0578(10) Uani 1 1 d . . .
H20A H 0.4766 0.9748 -0.0861 0.069 Uiso 1 1 calc R . .
C21 C 0.5178(5) 0.7947(5) -0.1439(3) 0.0729(12) Uani 1 1 d . . .
H21A H 0.6166 0.7891 -0.1845 0.088 Uiso 1 1 calc R . .
C22 C 0.4555(5) 0.6921(5) -0.1434(4) 0.0823(14) Uani 1 1 d . . .
H22A H 0.5120 0.6173 -0.1836 0.099 Uiso 1 1 calc R . .
C23 C 0.3102(5) 0.7008(4) -0.0835(4) 0.0721(12) Uani 1 1 d . . .
H23A H 0.2682 0.6319 -0.0836 0.087 Uiso 1 1 calc R . .
C24 C 0.2243(4) 0.8120(4) -0.0222(3) 0.0551(10) Uani 1 1 d . . .
H24A H 0.1256 0.8166 0.0180 0.066 Uiso 1 1 calc R . .
C25 C 0.1577(5) 0.5666(4) 0.2275(4) 0.0884(14) Uani 1 1 d . . .
H25A H 0.0565 0.6009 0.2258 0.133 Uiso 1 1 calc R . .
H25D H 0.1636 0.5098 0.3050 0.133 Uiso 1 1 calc R . .
H25B H 0.2126 0.5114 0.1647 0.133 Uiso 1 1 calc R . .
C26 C 0.4431(4) 0.7013(4) 0.1973(3) 0.0720(12) Uani 1 1 d . . .
H26D H 0.4611 0.7917 0.1831 0.108 Uiso 1 1 calc R . .
H26A H 0.5087 0.6512 0.1334 0.108 Uiso 1 1 calc R . .
H26B H 0.4597 0.6496 0.2737 0.108 Uiso 1 1 calc R . .

loop_
_atom_site_aniso_label
_atom_site_aniso_U_11
_atom_site_aniso_U_22
_atom_site_aniso_U_33
_atom_site_aniso_U_23
_atom_site_aniso_U_13
_atom_site_aniso_U_12
Al1 0.0551(8) 0.0486(7) 0.0718(9) -0.0040(6) -0.0055(6) -0.0143(6)
N1 0.0421(17) 0.0425(18) 0.0428(17) -0.0023(14) -0.0024(14) -0.0109(14)
C1 0.043(2) 0.044(2) 0.047(2) -0.0036(18) -0.0085(19) -0.0137(18)
C6 0.053(2) 0.060(3) 0.053(2) 0.004(2) -0.018(2) -0.013(2)
C5 0.045(2) 0.080(3) 0.069(3) -0.002(2) -0.019(2) -0.017(2)
C4 0.044(2) 0.071(3) 0.069(3) 0.000(2) -0.006(2) -0.022(2)
C3 0.054(2) 0.054(2) 0.049(2) 0.0028(18) -0.009(2) -0.020(2)
C2 0.041(2) 0.044(2) 0.041(2) -0.0059(17) -0.0046(18) -0.0136(18)
C7 0.042(2) 0.048(2) 0.044(2) -0.0078(18) -0.0060(18) -0.0123(19)
C8 0.054(2) 0.062(3) 0.054(2) -0.016(2) -0.010(2) -0.013(2)
C9 0.060(3) 0.088(4) 0.077(3) -0.030(3) -0.016(2) -0.025(3)
C10 0.062(3) 0.115(4) 0.076(3) -0.028(3) -0.033(3) -0.006(3)
C11 0.070(3) 0.074(3) 0.078(3) -0.003(2) -0.029(3) -0.001(3)
C12 0.059(3) 0.062(3) 0.062(3) -0.001(2) -0.021(2) -0.014(2)
C13 0.042(2) 0.042(2) 0.046(2) -0.0015(18) -0.0124(18) -0.0135(18)
C18 0.052(2) 0.049(2) 0.052(2) -0.013(2) -0.0003(19) -0.011(2)
C17 0.063(3) 0.047(2) 0.075(3) -0.020(2) -0.010(2) -0.011(2)
C16 0.073(3) 0.043(2) 0.074(3) -0.003(2) -0.014(2) -0.021(2)
C15 0.056(2) 0.057(3) 0.053(2) -0.005(2) -0.005(2) -0.023(2)
C14 0.046(2) 0.047(2) 0.042(2) -0.0067(18) -0.0080(18) -0.0169(18)
C19 0.044(2) 0.049(2) 0.038(2) -0.0055(17) -0.0092(18) -0.0117(19)
C20 0.055(3) 0.067(3) 0.049(2) -0.013(2) -0.008(2) -0.016(2)
C21 0.056(3) 0.093(3) 0.060(3) -0.029(3) -0.002(2) -0.007(3)
C22 0.081(3) 0.081(3) 0.077(3) -0.041(3) -0.017(3) 0.007(3)
C23 0.082(3) 0.060(3) 0.078(3) -0.026(2) -0.024(3) -0.012(3)
C24 0.057(2) 0.058(3) 0.052(2) -0.008(2) -0.016(2) -0.017(2)
C25 0.099(3) 0.060(3) 0.094(3) -0.016(2) 0.000(3) -0.030(3)
C26 0.056(2) 0.074(3) 0.070(3) -0.001(2) -0.013(2) -0.009(2)

loop_
_atom_type_symbol
_atom_type_description
_atom_type_scat_dispersion_real
_atom_type_scat_dispersion_imag
_atom_type_scat_source
C C 0.0033 0.0016 'International Tables Vol C Tables 4.2.6.8 and 6.1.1.4'
H H 0.0000 0.0000 'International Tables Vol C Tables 4.2.6.8 and 6.1.1.4'
N N 0.0061 0.0033 'International Tables Vol C Tables 4.2.6.8 and 6.1.1.4'
Al Al 0.0645 0.0514 'International Tables Vol C Tables 4.2.6.8 and 6.1.1.4'

loop_
_geom_angle_atom_site_label_1
_geom_angle_atom_site_label_2
_geom_angle_atom_site_label_3
_geom_angle
_geom_angle_site_symmetry_1
_geom_angle_site_symmetry_3
_geom_angle_publ_flag
N1 Al1 C26 120.93(16) . . ?
N1 Al1 C25 113.45(17) . . ?
C26 Al1 C25 122.83(18) . . ?
C13 N1 C1 118.3(3) . . ?
C13 N1 Al1 126.0(2) . . ?
C1 N1 Al1 115.4(2) . . ?
C6 C1 C2 118.3(3) . . ?
C6 C1 N1 120.7(3) . . ?
C2 C1 N1 120.8(3) . . ?
C5 C6 C1 121.7(3) . . ?
C6 C5 C4 120.1(3) . . ?
C3 C4 C5 118.8(3) . . ?
C4 C3 C2 122.0(3) . . ?
C3 C2 C1 118.9(3) . . ?
C3 C2 C7 119.4(3) . . ?
C1 C2 C7 121.7(3) . . ?
C12 C7 C8 118.5(3) . . ?
C12 C7 C2 120.3(3) . . ?
C8 C7 C2 120.9(3) . . ?
C9 C8 C7 120.3(4) . . ?
C10 C9 C8 120.3(4) . . ?
C11 C10 C9 120.1(4) . . ?
C10 C11 C12 119.9(4) . . ?
C7 C12 C11 120.8(4) . . ?
C18 C13 N1 121.5(3) . . ?
C18 C13 C14 118.3(3) . . ?
N1 C13 C14 120.2(3) . . ?
C17 C18 C13 122.1(3) . . ?
C18 C17 C16 119.7(3) . . ?
C15 C16 C17 119.0(3) . . ?
C16 C15 C14 122.4(3) . . ?
C15 C14 C13 118.5(3) . . ?
C15 C14 C19 118.9(3) . . ?
C13 C14 C19 122.6(3) . . ?
C20 C19 C24 117.3(3) . . ?
C20 C19 C14 120.5(3) . . ?
C24 C19 C14 122.2(3) . . ?
C21 C20 C19 121.7(4) . . ?
C22 C21 C20 120.0(4) . . ?
C23 C22 C21 119.7(4) . . ?
C22 C23 C24 120.7(4) . . ?
C23 C24 C19 120.5(4) . . ?

loop_
_geom_bond_atom_site_label_1
_geom_bond_atom_site_label_2
_geom_bond_distance
_geom_bond_site_symmetry_2
_geom_bond_publ_flag
Al1 N1 1.845(3) . ?
Al1 C26 1.944(4) . ?
Al1 C25 1.952(4) . ?
N1 C13 1.411(4) . ?
N1 C1 1.428(4) . ?
C1 C6 1.391(4) . ?
C1 C2 1.402(4) . ?
C6 C5 1.377(4) . ?
C5 C4 1.380(5) . ?
C4 C3 1.379(5) . ?
C3 C2 1.392(4) . ?
C2 C7 1.495(5) . ?
C7 C12 1.385(4) . ?
C7 C8 1.390(4) . ?
C8 C9 1.387(5) . ?
C9 C10 1.372(5) . ?
C10 C11 1.369(5) . ?
C11 C12 1.388(5) . ?
C13 C18 1.397(4) . ?
C13 C14 1.413(4) . ?
C18 C17 1.381(5) . ?
C17 C16 1.389(5) . ?
C16 C15 1.378(5) . ?
C15 C14 1.397(4) . ?
C14 C19 1.486(4) . ?
C19 C20 1.396(4) . ?
C19 C24 1.402(4) . ?
C20 C21 1.382(5) . ?
C21 C22 1.380(5) . ?
C22 C23 1.368(5) . ?
C23 C24 1.395(5) . ?

loop_
_cod_related_entry_id
_cod_related_entry_database
_cod_related_entry_code
1 ChemSpider 30652663
